data_8101979
loop_
_publ_author_name
'Yang, L.'
'Yu, W.'
'Wu, T.'
'Zhang, T.-L.'
'Zhang, J.-G.'
'Guo, J.-Y.'
'Wu, R.-F.'
'Ren, F.-J.'

_publ_section_title
;
Crystal structure of carbohydrazidium(1+) p-toluene-sulfonate, 
(NH~2~NHCONHNH~3~)[CH~3~C~6~H~4~SO~3~]
;
_journal_issue 3
_journal_name_full 'Zeitschrift f\"ur Kristallographie - New Crystal Structures'
_journal_page_first 281
_journal_page_last 282
_journal_volume 221
_journal_year 2006
_chemical_formula_structural (NH2NHCONHNH3)[CH3C6H4SO3]
_chemical_formula_sum 'C16 H28 N8 O8 S2'
_chemical_formula_weight 524.58
_chemical_name_systematic
; 
 carbohydrazide p-toluenesulfonate 
;
_space_group_IT_number 61
_symmetry_cell_setting orthorhombic
_symmetry_space_group_name_Hall '-P 2ac 2ab'
_symmetry_space_group_name_H-M 'P b c a'
_atom_sites_solution_hydrogens geom
_atom_sites_solution_primary direct
_atom_sites_solution_secondary difmap
_audit_creation_method SHELXL-97
_cell_angle_alpha 90.00
_cell_angle_beta 90.00
_cell_angle_gamma 90.00
_cell_formula_units_Z 4
_cell_length_a 10.646(1)
_cell_length_b 8.185(1)
_cell_length_c 26.402(4)
_cell_measurement_reflns_used 27
_cell_measurement_temperature 293(2)
_cell_measurement_theta_max 14.30
_cell_measurement_theta_min 2.47
_cell_volume 2300.6(5)
_computing_cell_refinement 'Siemens XSCANS'
_computing_data_collection 'Siemens XSCANS'
_computing_data_reduction 'Siemens SHELXTL'
_computing_molecular_graphics 'Siemens SHELXTL'
_computing_publication_material 'Siemens SHELXTL'
_computing_structure_refinement 'SHELXL-97 (Sheldrick, 1997)'
_computing_structure_solution 'SHELXS-97 (Sheldrick, 1990)'
_diffrn_ambient_temperature 293(2)
_diffrn_measured_fraction_theta_full 1.000
_diffrn_measured_fraction_theta_max 1.000
_diffrn_measurement_device_type 'Siemens P4'
_diffrn_measurement_method omega
_diffrn_radiation_monochromator graphite
_diffrn_radiation_source 'normal-focus sealed tube'
_diffrn_radiation_type MoK\a
_diffrn_radiation_wavelength 0.71073
_diffrn_reflns_av_R_equivalents 0.0148
_diffrn_reflns_av_sigmaI/netI 0.0447
_diffrn_reflns_limit_h_max 12
_diffrn_reflns_limit_h_min 0
_diffrn_reflns_limit_k_max 9
_diffrn_reflns_limit_k_min 0
_diffrn_reflns_limit_l_max 1
_diffrn_reflns_limit_l_min -31
_diffrn_reflns_number 2625
_diffrn_reflns_theta_full 25.49
_diffrn_reflns_theta_max 25.49
_diffrn_reflns_theta_min 1.54
_diffrn_standards_decay_% 5.21
_diffrn_standards_interval_count 97
_diffrn_standards_number 3
_exptl_absorpt_coefficient_mu 0.292
_exptl_absorpt_correction_T_max 0.9781
_exptl_absorpt_correction_T_min 0.9168
_exptl_absorpt_correction_type empirical
_exptl_crystal_colour colorless
_exptl_crystal_density_diffrn 1.515
_exptl_crystal_density_method 'not measured'
_exptl_crystal_description flake
_exptl_crystal_F_000 1104
_exptl_crystal_size_max 0.38
_exptl_crystal_size_mid 0.38
_exptl_crystal_size_min 0.22
_refine_diff_density_max 0.210
_refine_diff_density_min -0.315
_refine_diff_density_rms 0.050
_refine_ls_extinction_coef 0.0048(5)
_refine_ls_extinction_expression Fc^*^=kFc[1+0.001xFc^2^\l^3^/sin(2\q)]^-1/4^
_refine_ls_extinction_method SHELXL
_refine_ls_goodness_of_fit_ref 1.002
_refine_ls_hydrogen_treatment mixed
_refine_ls_matrix_type full
_refine_ls_number_parameters 172
_refine_ls_number_reflns 2137
_refine_ls_number_restraints 4
_refine_ls_restrained_S_all 1.001
_refine_ls_R_factor_all 0.0597
_refine_ls_R_factor_gt 0.0378
_refine_ls_shift/su_max 0.001
_refine_ls_shift/su_mean 0.000
_refine_ls_structure_factor_coef Fsqd
_refine_ls_weighting_details 'calc w=1/[\s^2^(Fo^2^)+(0.0426P)^2^+0.0000P] where P=(Fo^2^+2Fc^2^)/3'
_refine_ls_weighting_scheme calc
_refine_ls_wR_factor_gt 0.0872
_refine_ls_wR_factor_ref 0.0929
_reflns_number_gt 1491
_reflns_number_total 2137
_reflns_threshold_expression >2sigma(I)
_cod_data_source_file 1267-1788.cff
_cod_data_source_block y1944
_cod_depositor_comments
;
The following automatic conversions were performed:
'_symmetry_cell_setting' value 'Orthorhombic' changed to 'orthorhombic'
according to '/home/saulius/struct/CIF-dictionaries/cif_core.dic'
dictionary named 'cif_core.dic' version 2.4.1 from 2010-06-29.

Automatic conversion script
Id: cif_fix_enum 1555 2011-01-17 13:19:09Z saulius 
;
_cod_original_cell_volume 2300.7(4)
_cod_original_sg_symbol_H-M Pbca
_cod_database_code 8101979

loop_
_symmetry_equiv_pos_as_xyz
'x, y, z'
'-x+1/2, -y, z+1/2'
'-x, y+1/2, -z+1/2'
'x+1/2, -y+1/2, -z'
'-x, -y, -z'
'x-1/2, y, -z-1/2'
'x, -y-1/2, z-1/2'
'-x-1/2, y-1/2, z'

loop_
_atom_site_label
_atom_site_type_symbol
_atom_site_fract_x
_atom_site_fract_y
_atom_site_fract_z
_atom_site_U_iso_or_equiv
_atom_site_adp_type
_atom_site_occupancy
_atom_site_symmetry_multiplicity
_atom_site_Wyckoff_symbol
_atom_site_calc_flag
_atom_site_refinement_flags
_atom_site_disorder_assembly
_atom_site_disorder_group
S S 0.56435(6) 0.22828(7) 0.63592(2) 0.02742(19) Uani 1 8 c d . . .
O1 O 0.08444(14) 0.14537(19) 0.73263(6) 0.0292(4) Uani 1 8 c d . . .
O2 O 0.43482(15) 0.1733(2) 0.64012(7) 0.0406(5) Uani 1 8 c d . . .
O3 O 0.65117(15) 0.0931(2) 0.64663(6) 0.0319(4) Uani 1 8 c d . . .
O4 O 0.5939(2) 0.3708(2) 0.66540(6) 0.0465(5) Uani 1 8 c d . . .
N1 N 0.26436(19) 0.3641(3) 0.70536(8) 0.0324(5) Uani 1 8 c d D . .
N2 N 0.13489(19) 0.3906(3) 0.69677(8) 0.0347(5) Uani 1 8 c d D . .
N3 N -0.06391(19) 0.2890(3) 0.69016(8) 0.0331(5) Uani 1 8 c d D . .
N4 N -0.15432(18) 0.1802(2) 0.71041(7) 0.0301(5) Uani 1 8 c d . . .
H4A H -0.1170 0.0873 0.7193 0.036 Uiso 1 8 c calc R . .
H4B H -0.2128 0.1598 0.6872 0.036 Uiso 1 8 c calc R . .
H4C H -0.1901 0.2253 0.7375 0.036 Uiso 1 8 c calc R . .
C1 C 0.0560(2) 0.2682(3) 0.70899(8) 0.0244(5) Uani 1 8 c d . . .
C2 C 0.6465(3) 0.4036(4) 0.41504(9) 0.0574(9) Uani 1 8 c d . . .
H2A H 0.7135 0.4818 0.4127 0.069 Uiso 0.50 8 c calc PR . .
H2B H 0.5712 0.4500 0.4012 0.069 Uiso 0.50 8 c calc PR . .
H2C H 0.6686 0.3072 0.3964 0.069 Uiso 0.50 8 c calc PR . .
H2D H 0.5887 0.3442 0.3941 0.069 Uiso 0.50 8 c calc PR . .
H2E H 0.7310 0.3760 0.4057 0.069 Uiso 0.50 8 c calc PR . .
H2F H 0.6336 0.5188 0.4105 0.069 Uiso 0.50 8 c calc PR . .
C3 C 0.6248(2) 0.3594(3) 0.47003(9) 0.0377(7) Uani 1 8 c d . . .
C4 C 0.6954(3) 0.4315(3) 0.50794(10) 0.0413(7) Uani 1 8 c d . . .
H4 H 0.7562 0.5082 0.4993 0.050 Uiso 1 8 c calc R . .
C5 C 0.6775(2) 0.3922(3) 0.55842(9) 0.0370(7) Uani 1 8 c d . . .
H5 H 0.7264 0.4414 0.5833 0.044 Uiso 1 8 c calc R . .
C6 C 0.5871(2) 0.2797(3) 0.57163(8) 0.0272(5) Uani 1 8 c d . . .
C7 C 0.5146(2) 0.2097(3) 0.53429(10) 0.0381(7) Uani 1 8 c d . . .
H7 H 0.4523 0.1351 0.5430 0.046 Uiso 1 8 c calc R . .
C8 C 0.5339(3) 0.2495(3) 0.48409(10) 0.0423(7) Uani 1 8 c d . . .
H8 H 0.4843 0.2009 0.4593 0.051 Uiso 1 8 c calc R . .
H3N H -0.092(2) 0.3817(18) 0.6797(9) 0.040(8) Uiso 1 8 c d D . .
H1A H 0.298(2) 0.4547(19) 0.7142(9) 0.045(9) Uiso 1 8 c d D . .
H2N H 0.111(2) 0.464(2) 0.6752(7) 0.035(7) Uiso 1 8 c d D . .
H1B H 0.295(3) 0.325(3) 0.6771(7) 0.064(10) Uiso 1 8 c d D . .

loop_
_atom_site_aniso_label
_atom_site_aniso_U_11
_atom_site_aniso_U_22
_atom_site_aniso_U_33
_atom_site_aniso_U_23
_atom_site_aniso_U_13
_atom_site_aniso_U_12
S 0.0278(3) 0.0263(3) 0.0282(3) 0.0008(3) 0.0036(3) -0.0004(3)
O1 0.0269(9) 0.0242(9) 0.0367(10) 0.0037(8) -0.0022(8) 0.0017(7)
O2 0.0272(9) 0.0478(11) 0.0468(11) 0.0142(9) 0.0077(8) 0.0000(9)
O3 0.0286(9) 0.0336(10) 0.0334(10) 0.0024(8) -0.0002(8) 0.0050(8)
O4 0.0784(14) 0.0295(10) 0.0316(10) -0.0060(8) 0.0053(10) -0.0072(10)
N1 0.0224(11) 0.0381(14) 0.0366(13) -0.0002(11) 0.0014(10) -0.0051(11)
N2 0.0234(11) 0.0313(13) 0.0493(14) 0.0125(11) -0.0031(10) -0.0020(10)
N3 0.0233(11) 0.0279(12) 0.0482(13) 0.0112(11) -0.0036(10) 0.0008(10)
N4 0.0225(10) 0.0282(11) 0.0397(12) 0.0003(9) -0.0025(9) 0.0011(9)
C1 0.0231(12) 0.0231(12) 0.0270(12) -0.0027(11) 0.0003(10) 0.0023(11)
C2 0.0598(19) 0.078(2) 0.0344(16) 0.0043(16) 0.0060(15) 0.0183(18)
C3 0.0372(14) 0.0446(16) 0.0314(14) 0.0035(13) 0.0023(12) 0.0150(14)
C4 0.0366(15) 0.0443(17) 0.0431(16) 0.0053(14) 0.0099(13) -0.0065(13)
C5 0.0362(15) 0.0447(16) 0.0301(14) -0.0015(12) -0.0006(12) -0.0122(13)
C6 0.0256(12) 0.0266(12) 0.0295(13) -0.0008(11) 0.0026(10) 0.0030(11)
C7 0.0336(14) 0.0414(16) 0.0393(15) -0.0008(13) 0.0010(12) -0.0096(12)
C8 0.0426(16) 0.0501(18) 0.0341(15) -0.0058(14) -0.0094(12) 0.0001(14)

loop_
_atom_type_symbol
_atom_type_description
_atom_type_scat_dispersion_real
_atom_type_scat_dispersion_imag
_atom_type_scat_source
C C 0.0033 0.0016 'International Tables Vol C Tables 4.2.6.8 and 6.1.1.4'
H H 0.0000 0.0000 'International Tables Vol C Tables 4.2.6.8 and 6.1.1.4'
N N 0.0061 0.0033 'International Tables Vol C Tables 4.2.6.8 and 6.1.1.4'
O O 0.0106 0.0060 'International Tables Vol C Tables 4.2.6.8 and 6.1.1.4'
S S 0.1246 0.1234 'International Tables Vol C Tables 4.2.6.8 and 6.1.1.4'

loop_
_geom_angle_atom_site_label_1
_geom_angle_atom_site_label_2
_geom_angle_atom_site_label_3
_geom_angle
_geom_angle_site_symmetry_1
_geom_angle_site_symmetry_3
_geom_angle_publ_flag
O4 S O2 114.68(12) . . ?
O4 S O3 111.66(11) . . ?
O2 S O3 110.40(10) . . ?
O4 S C6 107.28(11) . . ?
O2 S C6 106.08(11) . . ?
O3 S C6 106.18(10) . . ?
N2 N1 H1A 108.7(18) . . ?
N2 N1 H1B 106(2) . . ?
H1A N1 H1B 113(3) . . ?
C1 N2 N1 117.1(2) . . ?
C1 N2 H2N 119.6(17) . . ?
N1 N2 H2N 119.7(17) . . ?
C1 N3 N4 114.50(19) . . ?
C1 N3 H3N 123.1(18) . . ?
N4 N3 H3N 116.1(18) . . ?
N3 N4 H4A 109.5 . . ?
N3 N4 H4B 109.5 . . ?
H4A N4 H4B 109.5 . . ?
N3 N4 H4C 109.5 . . ?
H4A N4 H4C 109.5 . . ?
H4B N4 H4C 109.5 . . ?
O1 C1 N2 125.5(2) . . ?
O1 C1 N3 121.0(2) . . ?
N2 C1 N3 113.5(2) . . ?
C3 C2 H2A 109.5 . . ?
C3 C2 H2B 109.5 . . ?
H2A C2 H2B 109.5 . . ?
C3 C2 H2C 109.5 . . ?
H2A C2 H2C 109.5 . . ?
H2B C2 H2C 109.5 . . ?
C3 C2 H2D 109.5 . . ?
H2A C2 H2D 141.1 . . ?
H2B C2 H2D 56.3 . . ?
H2C C2 H2D 56.3 . . ?
C3 C2 H2E 109.5 . . ?
H2A C2 H2E 56.3 . . ?
H2B C2 H2E 141.1 . . ?
H2C C2 H2E 56.3 . . ?
H2D C2 H2E 109.5 . . ?
C3 C2 H2F 109.5 . . ?
H2A C2 H2F 56.3 . . ?
H2B C2 H2F 56.3 . . ?
H2C C2 H2F 141.1 . . ?
H2D C2 H2F 109.5 . . ?
H2E C2 H2F 109.5 . . ?
C8 C3 C4 117.8(2) . . ?
C8 C3 C2 121.6(3) . . ?
C4 C3 C2 120.6(3) . . ?
C3 C4 C5 121.5(2) . . ?
C3 C4 H4 119.2 . . ?
C5 C4 H4 119.2 . . ?
C6 C5 C4 119.7(2) . . ?
C6 C5 H5 120.1 . . ?
C4 C5 H5 120.1 . . ?
C7 C6 C5 119.3(2) . . ?
C7 C6 S 120.82(19) . . ?
C5 C6 S 119.92(18) . . ?
C6 C7 C8 120.4(2) . . ?
C6 C7 H7 119.8 . . ?
C8 C7 H7 119.8 . . ?
C3 C8 C7 121.3(2) . . ?
C3 C8 H8 119.4 . . ?
C7 C8 H8 119.4 . . ?

loop_
_geom_bond_atom_site_label_1
_geom_bond_atom_site_label_2
_geom_bond_distance
_geom_bond_site_symmetry_2
_geom_bond_publ_flag
S O4 1.4372(18) . ?
S O2 1.4548(17) . ?
S O3 1.4692(16) . ?
S C6 1.765(2) . ?
O1 C1 1.221(3) . ?
N1 N2 1.414(3) . ?
N1 H1A 0.857(10) . ?
N1 H1B 0.873(10) . ?
N2 C1 1.347(3) . ?
N2 H2N 0.868(10) . ?
N3 C1 1.381(3) . ?
N3 N4 1.416(3) . ?
N3 H3N 0.861(10) . ?
N4 H4A 0.8900 . ?
N4 H4B 0.8900 . ?
N4 H4C 0.8900 . ?
C2 C3 1.514(3) . ?
C2 H2A 0.9600 . ?
C2 H2B 0.9600 . ?
C2 H2C 0.9600 . ?
C2 H2D 0.9600 . ?
C2 H2E 0.9600 . ?
C2 H2F 0.9600 . ?
C3 C8 1.373(4) . ?
C3 C4 1.384(4) . ?
C4 C5 1.384(3) . ?
C4 H4 0.9300 . ?
C5 C6 1.377(3) . ?
C5 H5 0.9300 . ?
C6 C7 1.377(3) . ?
C7 C8 1.380(3) . ?
C7 H7 0.9300 . ?
C8 H8 0.9300 . ?

loop_
_geom_hbond_atom_site_label_D
_geom_hbond_atom_site_label_H
_geom_hbond_atom_site_label_A
_geom_hbond_distance_DH
_geom_hbond_distance_HA
_geom_hbond_distance_DA
_geom_hbond_angle_DHA
_geom_hbond_site_symmetry_A
N1 H1B O2 0.873(10) 2.174(18) 2.950(3) 148(3) .
N1 H1A O1 0.857(10) 2.058(11) 2.900(3) 167(2) 8_665
N2 H2N O2 0.868(10) 2.005(12) 2.853(3) 165(2) 8_665
N3 H3N O3 0.861(10) 2.038(11) 2.894(3) 173(2) 8_665
N4 H4B O3 0.89 1.88 2.763(2) 170.1 1_455
N4 H4C N1 0.89 1.95 2.821(3) 165.8 6_557
N4 H4A O4 0.89 2.29 2.871(3) 123.1 8_655

loop_
_geom_torsion_atom_site_label_1
_geom_torsion_atom_site_label_2
_geom_torsion_atom_site_label_3
_geom_torsion_atom_site_label_4
_geom_torsion
_geom_torsion_site_symmetry_1
_geom_torsion_site_symmetry_2
_geom_torsion_site_symmetry_3
_geom_torsion_site_symmetry_4
_geom_torsion_publ_flag
N1 N2 C1 O1 9.9(4) . . . . ?
N1 N2 C1 N3 -167.4(2) . . . . ?
N4 N3 C1 O1 14.3(3) . . . . ?
N4 N3 C1 N2 -168.2(2) . . . . ?
C8 C3 C4 C5 1.5(4) . . . . ?
C2 C3 C4 C5 -179.7(2) . . . . ?
C3 C4 C5 C6 -0.5(4) . . . . ?
C4 C5 C6 C7 -0.8(4) . . . . ?
C4 C5 C6 S 179.7(2) . . . . ?
O4 S C6 C7 -148.1(2) . . . . ?
O2 S C6 C7 -25.1(2) . . . . ?
O3 S C6 C7 92.4(2) . . . . ?
O4 S C6 C5 31.4(2) . . . . ?
O2 S C6 C5 154.4(2) . . . . ?
O3 S C6 C5 -88.1(2) . . . . ?
C5 C6 C7 C8 1.1(4) . . . . ?
S C6 C7 C8 -179.4(2) . . . . ?
C4 C3 C8 C7 -1.1(4) . . . . ?
C2 C3 C8 C7 180.0(3) . . . . ?
C6 C7 C8 C3 -0.1(4) . . . . ?
